data_4344891
loop_
_publ_author_name
'Dwivedi, Ambikesh D.'
'Binnani, Chinky'
'Tyagi, Deepika'
'Rawat, Kuber S.'
'Li, Pei-Zhou'
'Zhao, Yanli'
'Mobin, Shaikh M.'
'Pathak, Biswarup'
'Singh, Sanjay K.'

_publ_section_title
;
 Troponate/Aminotroponate Ruthenium-Arene Complexes: Synthesis, Structure,
 and Ligand-Tuned Mechanistic Pathway for Direct C-H Bond Arylation with
 Aryl Chlorides in Water.
;
_journal_issue 13
_journal_name_full 'Inorganic chemistry'
_journal_page_first 6739
_journal_page_last 6749
_journal_paper_doi 10.1021/acs.inorgchem.6b01028
_journal_volume 55
_journal_year 2016
_chemical_formula_sum 'C20 H26 Cl N O Ru'
_chemical_formula_weight 432.94
_space_group_crystal_system monoclinic
_space_group_IT_number 14
_space_group_name_Hall '-P 2ybc'
_space_group_name_H-M_alt 'P 1 21/c 1'
_symmetry_space_group_name_Hall '-P 2ybc'
_symmetry_space_group_name_H-M 'P 1 21/c 1'
_atom_sites_solution_hydrogens geom
_audit_creation_method SHELXL-2014/7
_cell_angle_alpha 90
_cell_angle_beta 102.751(2)
_cell_angle_gamma 90
_cell_formula_units_Z 4
_cell_length_a 14.7074(4)
_cell_length_b 16.6899(3)
_cell_length_c 7.7339(2)
_cell_measurement_reflns_used 7588
_cell_measurement_temperature 293(2)
_cell_measurement_theta_max 30.8470
_cell_measurement_theta_min 3.4880
_cell_volume 1851.58(8)
_computing_cell_refinement 'CrysAlis RED, Oxford Diffraction Ltd.,'
_computing_data_collection 'CrysAlis CCD, Oxford Diffraction Ltd.,'
_computing_data_reduction 'CrysAlis RED, Oxford Diffraction Ltd.,'
_computing_molecular_graphics Ortep3
_computing_publication_material Shelx97
_computing_structure_refinement 'SHELXL-2014/7 (Sheldrick, 2014)'
_computing_structure_solution 'SHELXS-97 (Sheldrick, 2008)'
_diffrn_ambient_temperature 293(2)
_diffrn_measured_fraction_theta_full 0.998
_diffrn_measured_fraction_theta_max 0.998
_diffrn_measurement_device_type 'OXFORD DIFFRACTION SUPER NOVA'
_diffrn_radiation_type MoK\a
_diffrn_radiation_wavelength 0.71073
_diffrn_reflns_av_R_equivalents 0.0522
_diffrn_reflns_av_unetI/netI 0.0335
_diffrn_reflns_Laue_measured_fraction_full 0.998
_diffrn_reflns_Laue_measured_fraction_max 0.998
_diffrn_reflns_limit_h_max 17
_diffrn_reflns_limit_h_min -17
_diffrn_reflns_limit_k_max 19
_diffrn_reflns_limit_k_min -19
_diffrn_reflns_limit_l_max 9
_diffrn_reflns_limit_l_min -8
_diffrn_reflns_number 14307
_diffrn_reflns_point_group_measured_fraction_full 0.998
_diffrn_reflns_point_group_measured_fraction_max 0.998
_diffrn_reflns_theta_full 24.994
_diffrn_reflns_theta_max 24.994
_diffrn_reflns_theta_min 3.535
_exptl_absorpt_coefficient_mu 0.997
_exptl_absorpt_correction_T_max 1.00000
_exptl_absorpt_correction_T_min 0.67358
_exptl_absorpt_correction_type multi-scan
_exptl_absorpt_process_details
;
CrysAlisPro, Agilent Technologies,
Version 1.171.37.35 (release 13-08-2014 CrysAlis171 .NET)
(compiled Aug 13 2014,18:06:01)
Empirical absorption correction using spherical harmonics,
 implemented in SCALE3 ABSPACK scaling algorithm.
;
_exptl_crystal_colour orange
_exptl_crystal_density_diffrn 1.553
_exptl_crystal_density_method 'not measured'
_exptl_crystal_description block
_exptl_crystal_F_000 888
_exptl_crystal_size_max 0.330
_exptl_crystal_size_mid 0.270
_exptl_crystal_size_min 0.210
_refine_diff_density_max 0.553
_refine_diff_density_min -0.398
_refine_diff_density_rms 0.068
_refine_ls_extinction_method none
_refine_ls_goodness_of_fit_ref 1.100
_refine_ls_hydrogen_treatment constr
_refine_ls_matrix_type full
_refine_ls_number_parameters 222
_refine_ls_number_reflns 3250
_refine_ls_number_restraints 0
_refine_ls_restrained_S_all 1.100
_refine_ls_R_factor_all 0.0350
_refine_ls_R_factor_gt 0.0297
_refine_ls_shift/su_max 0.000
_refine_ls_shift/su_mean 0.000
_refine_ls_structure_factor_coef Fsqd
_refine_ls_weighting_details 'w=1/[\s^2^(Fo^2^)+(0.0319P)^2^+1.1608P] where P=(Fo^2^+2Fc^2^)/3'
_refine_ls_weighting_scheme calc
_refine_ls_wR_factor_gt 0.0728
_refine_ls_wR_factor_ref 0.0782
_reflns_Friedel_coverage 0.000
_reflns_number_gt 2900
_reflns_number_total 3250
_reflns_threshold_expression 'I > 2\s(I)'
_cod_data_source_file ic6b01028_si_004.cif
_cod_data_source_block Ru-3
_cod_database_code 4344891
_shelx_shelxl_version_number 2014/7
_shelx_space_group_comment
;
The symmetry employed for this shelxl refinement is uniquely defined
by the following loop, which should always be used as a source of
symmetry information in preference to the above space-group names.
They are only intended as comments.
;
_shelx_estimated_absorpt_t_min 0.734
_shelx_estimated_absorpt_t_max 0.818

loop_
_space_group_symop_operation_xyz
'x, y, z'
'-x, y+1/2, -z+1/2'
'-x, -y, -z'
'x, -y-1/2, z-1/2'

loop_
_atom_site_label
_atom_site_type_symbol
_atom_site_fract_x
_atom_site_fract_y
_atom_site_fract_z
_atom_site_U_iso_or_equiv
_atom_site_adp_type
_atom_site_occupancy
_atom_site_site_symmetry_order
_atom_site_calc_flag
_atom_site_refinement_flags_posn
_atom_site_refinement_flags_adp
Ru1 Ru 0.16355(2) -0.05869(2) 0.70170(3) 0.03324(10) Uani 1 1 d . .
Cl1 Cl 0.14478(6) -0.10622(5) 0.40032(10) 0.0501(2) Uani 1 1 d . .
N1 N 0.30677(18) -0.05218(13) 0.6984(3) 0.0359(6) Uani 1 1 d . .
O1 O 0.17876(15) 0.05261(11) 0.6008(3) 0.0415(5) Uani 1 1 d . .
C1 C 0.2607(2) 0.07662(18) 0.5962(4) 0.0394(7) Uani 1 1 d . .
C2 C 0.2695(3) 0.15430(19) 0.5388(5) 0.0540(9) Uani 1 1 d . .
H2 H 0.2139 0.1830 0.5152 0.065 Uiso 1 1 calc R U
C3 C 0.3452(3) 0.1973(2) 0.5099(6) 0.0700(11) Uani 1 1 d . .
H3 H 0.3319 0.2485 0.4638 0.084 Uiso 1 1 calc R U
C4 C 0.4360(3) 0.1753(2) 0.5394(6) 0.0688(11) Uani 1 1 d . .
H4 H 0.4775 0.2125 0.5108 0.083 Uiso 1 1 calc R U
C5 C 0.4728(3) 0.1030(2) 0.6078(5) 0.0598(10) Uani 1 1 d . .
H5 H 0.5371 0.0989 0.6224 0.072 Uiso 1 1 calc R U
C6 C 0.4312(2) 0.0365(2) 0.6577(5) 0.0528(8) Uani 1 1 d . .
H6 H 0.4726 -0.0043 0.7038 0.063 Uiso 1 1 calc R U
C7 C 0.3356(2) 0.01781(18) 0.6523(4) 0.0387(7) Uani 1 1 d . .
C8 C 0.3752(2) -0.11818(19) 0.7404(4) 0.0456(7) Uani 1 1 d . .
H8 H 0.4210 -0.1099 0.6674 0.055 Uiso 1 1 calc R U
C9 C 0.3319(3) -0.1989(2) 0.6921(6) 0.0715(12) Uani 1 1 d . .
H9A H 0.2885 -0.2103 0.7649 0.107 Uiso 1 1 calc R U
H9B H 0.3798 -0.2391 0.7108 0.107 Uiso 1 1 calc R U
H9C H 0.2999 -0.1988 0.5697 0.107 Uiso 1 1 calc R U
C10 C 0.4277(3) -0.1155(2) 0.9314(5) 0.0633(10) Uani 1 1 d . .
H10A H 0.4517 -0.0625 0.9596 0.095 Uiso 1 1 calc R U
H10B H 0.4785 -0.1529 0.9489 0.095 Uiso 1 1 calc R U
H10C H 0.3865 -0.1294 1.0070 0.095 Uiso 1 1 calc R U
C11 C 0.0553(2) -0.14567(19) 0.7389(4) 0.0441(7) Uani 1 1 d . .
C12 C 0.0179(2) -0.06728(19) 0.7224(4) 0.0437(8) Uani 1 1 d . .
H12 H -0.0368 -0.0567 0.6392 0.052 Uiso 1 1 calc R U
C13 C 0.0631(2) -0.00569(19) 0.8307(4) 0.0426(7) Uani 1 1 d . .
H13 H 0.0380 0.0456 0.8154 0.051 Uiso 1 1 calc R U
C14 C 0.1455(2) -0.01803(18) 0.9627(4) 0.0396(7) Uani 1 1 d . .
C15 C 0.1815(2) -0.09709(18) 0.9759(4) 0.0398(7) Uani 1 1 d . .
H15 H 0.2362 -0.1081 1.0587 0.048 Uiso 1 1 calc R U
C16 C 0.1365(2) -0.15977(19) 0.8668(4) 0.0465(8) Uani 1 1 d . .
H16 H 0.1615 -0.2112 0.8807 0.056 Uiso 1 1 calc R U
C17 C 0.0091(3) -0.2114(2) 0.6215(5) 0.0649(10) Uani 1 1 d . .
H17A H 0.0531 -0.2537 0.6195 0.097 Uiso 1 1 calc R U
H17B H -0.0132 -0.1912 0.5036 0.097 Uiso 1 1 calc R U
H17C H -0.0424 -0.2318 0.6658 0.097 Uiso 1 1 calc R U
C18 C 0.1920(3) 0.0476(2) 1.0854(5) 0.0498(8) Uani 1 1 d . .
H18 H 0.1747 0.0386 1.1992 0.060 Uiso 1 1 calc R U
C19 C 0.1581(3) 0.1307(2) 1.0257(6) 0.0752(12) Uani 1 1 d . .
H19A H 0.1865 0.1690 1.1136 0.113 Uiso 1 1 calc R U
H19B H 0.0916 0.1330 1.0102 0.113 Uiso 1 1 calc R U
H19C H 0.1747 0.1428 0.9153 0.113 Uiso 1 1 calc R U
C20 C 0.2971(3) 0.0440(3) 1.1226(6) 0.0826(14) Uani 1 1 d . .
H20A H 0.3175 0.0498 1.0135 0.124 Uiso 1 1 calc R U
H20B H 0.3180 -0.0066 1.1758 0.124 Uiso 1 1 calc R U
H20C H 0.3228 0.0865 1.2021 0.124 Uiso 1 1 calc R U

loop_
_atom_site_aniso_label
_atom_site_aniso_U_11
_atom_site_aniso_U_22
_atom_site_aniso_U_33
_atom_site_aniso_U_23
_atom_site_aniso_U_13
_atom_site_aniso_U_12
Ru1 0.03423(16) 0.03074(15) 0.03359(15) 0.00345(9) 0.00499(10) 0.00162(9)
Cl1 0.0603(5) 0.0527(5) 0.0354(4) -0.0006(3) 0.0065(3) -0.0026(4)
N1 0.0357(14) 0.0339(13) 0.0366(13) -0.0005(10) 0.0047(11) 0.0042(10)
O1 0.0394(13) 0.0359(11) 0.0484(12) 0.0096(9) 0.0082(10) 0.0032(9)
C1 0.0467(19) 0.0345(15) 0.0372(15) -0.0039(13) 0.0094(13) -0.0018(14)
C2 0.057(2) 0.0340(17) 0.073(2) 0.0008(16) 0.0185(18) 0.0009(15)
C3 0.082(3) 0.0346(19) 0.100(3) 0.0026(19) 0.033(2) -0.0135(19)
C4 0.071(3) 0.053(2) 0.087(3) -0.005(2) 0.028(2) -0.027(2)
C5 0.049(2) 0.070(3) 0.062(2) -0.0071(19) 0.0158(17) -0.0180(19)
C6 0.043(2) 0.058(2) 0.057(2) 0.0034(17) 0.0110(16) -0.0003(16)
C7 0.0422(17) 0.0401(16) 0.0333(14) -0.0043(12) 0.0074(12) -0.0030(13)
C8 0.0397(18) 0.0436(18) 0.0529(18) 0.0022(15) 0.0090(14) 0.0115(14)
C9 0.068(3) 0.043(2) 0.095(3) -0.014(2) 0.001(2) 0.0146(18)
C10 0.066(2) 0.051(2) 0.063(2) 0.0061(17) -0.0070(18) 0.0136(18)
C11 0.0477(19) 0.0442(18) 0.0428(16) 0.0020(14) 0.0151(14) -0.0118(15)
C12 0.0322(17) 0.056(2) 0.0423(17) 0.0070(14) 0.0075(13) -0.0016(14)
C13 0.0418(18) 0.0394(17) 0.0484(17) 0.0030(14) 0.0139(14) 0.0077(14)
C14 0.0474(18) 0.0384(16) 0.0352(15) 0.0028(12) 0.0142(13) 0.0008(14)
C15 0.0445(18) 0.0424(17) 0.0315(14) 0.0077(13) 0.0062(12) 0.0044(14)
C16 0.055(2) 0.0377(17) 0.0478(17) 0.0082(14) 0.0141(15) 0.0017(15)
C17 0.064(3) 0.063(2) 0.068(2) -0.0116(19) 0.0140(19) -0.022(2)
C18 0.059(2) 0.0475(19) 0.0452(18) -0.0062(14) 0.0174(16) -0.0018(16)
C19 0.101(4) 0.046(2) 0.080(3) -0.007(2) 0.022(2) -0.009(2)
C20 0.056(3) 0.097(3) 0.090(3) -0.048(3) 0.006(2) -0.008(2)

loop_
_atom_type_symbol
_atom_type_description
_atom_type_scat_dispersion_real
_atom_type_scat_dispersion_imag
_atom_type_scat_source
C C 0.0033 0.0016 'International Tables Vol C Tables 4.2.6.8 and 6.1.1.4'
H H 0.0000 0.0000 'International Tables Vol C Tables 4.2.6.8 and 6.1.1.4'
O O 0.0106 0.0060 'International Tables Vol C Tables 4.2.6.8 and 6.1.1.4'
N N 0.0061 0.0033 'International Tables Vol C Tables 4.2.6.8 and 6.1.1.4'
Cl Cl 0.1484 0.1585 'International Tables Vol C Tables 4.2.6.8 and 6.1.1.4'
Ru Ru -1.2594 0.8363 'International Tables Vol C Tables 4.2.6.8 and 6.1.1.4'

loop_
_geom_angle_atom_site_label_1
_geom_angle_atom_site_label_2
_geom_angle_atom_site_label_3
_geom_angle
O1 Ru1 N1 75.86(9)
O1 Ru1 C13 86.99(10)
N1 Ru1 C13 140.67(11)
O1 Ru1 C15 129.76(10)
N1 Ru1 C15 96.90(11)
C13 Ru1 C15 67.43(12)
O1 Ru1 C12 106.18(10)
N1 Ru1 C12 176.49(10)
C13 Ru1 C12 37.62(12)
C15 Ru1 C12 79.59(12)
O1 Ru1 C14 96.63(10)
N1 Ru1 C14 108.49(10)
C13 Ru1 C14 38.02(11)
C15 Ru1 C14 37.78(11)
C12 Ru1 C14 68.60(12)
O1 Ru1 C16 164.72(10)
N1 Ru1 C16 110.72(11)
C13 Ru1 C16 79.37(12)
C15 Ru1 C16 37.64(12)
C12 Ru1 C16 66.60(12)
C14 Ru1 C16 68.34(11)
O1 Ru1 C11 141.73(11)
N1 Ru1 C11 141.26(11)
C13 Ru1 C11 67.82(12)
C15 Ru1 C11 67.48(11)
C12 Ru1 C11 37.42(12)
C14 Ru1 C11 81.24(11)
C16 Ru1 C11 36.70(12)
O1 Ru1 Cl1 85.93(6)
N1 Ru1 Cl1 84.68(7)
C13 Ru1 Cl1 129.70(9)
C15 Ru1 Cl1 143.72(9)
C12 Ru1 Cl1 98.25(9)
C14 Ru1 Cl1 166.82(9)
C16 Ru1 Cl1 108.08(9)
C11 Ru1 Cl1 88.73(8)
C7 N1 C8 118.4(3)
C7 N1 Ru1 115.43(19)
C8 N1 Ru1 126.16(19)
C1 O1 Ru1 118.59(19)
O1 C1 C2 117.3(3)
O1 C1 C7 115.7(3)
C2 C1 C7 127.1(3)
C3 C2 C1 132.3(4)
C3 C2 H2 113.9
C1 C2 H2 113.9
C4 C3 C2 129.1(4)
C4 C3 H3 115.4
C2 C3 H3 115.4
C3 C4 C5 126.1(4)
C3 C4 H4 116.9
C5 C4 H4 116.9
C6 C5 C4 131.2(4)
C6 C5 H5 114.4
C4 C5 H5 114.4
C5 C6 C7 131.9(4)
C5 C6 H6 114.1
C7 C6 H6 114.1
N1 C7 C6 123.9(3)
N1 C7 C1 114.0(3)
C6 C7 C1 122.1(3)
N1 C8 C9 112.6(3)
N1 C8 C10 111.7(3)
C9 C8 C10 111.6(3)
N1 C8 H8 106.9
C9 C8 H8 106.9
C10 C8 H8 106.9
C8 C9 H9A 109.5
C8 C9 H9B 109.5
H9A C9 H9B 109.5
C8 C9 H9C 109.5
H9A C9 H9C 109.5
H9B C9 H9C 109.5
C8 C10 H10A 109.5
C8 C10 H10B 109.5
H10A C10 H10B 109.5
C8 C10 H10C 109.5
H10A C10 H10C 109.5
H10B C10 H10C 109.5
C16 C11 C12 118.4(3)
C16 C11 C17 120.9(3)
C12 C11 C17 120.7(3)
C16 C11 Ru1 71.04(18)
C12 C11 Ru1 70.03(18)
C17 C11 Ru1 130.3(2)
C13 C12 C11 120.2(3)
C13 C12 Ru1 69.63(18)
C11 C12 Ru1 72.55(18)
C13 C12 H12 119.9
C11 C12 H12 119.9
Ru1 C12 H12 130.5
C12 C13 C14 122.9(3)
C12 C13 Ru1 72.75(18)
C14 C13 Ru1 73.03(17)
C12 C13 H13 118.6
C14 C13 H13 118.6
Ru1 C13 H13 128.0
C15 C14 C13 115.7(3)
C15 C14 C18 121.4(3)
C13 C14 C18 122.9(3)
C15 C14 Ru1 70.12(16)
C13 C14 Ru1 68.94(16)
C18 C14 Ru1 132.1(2)
C16 C15 C14 121.9(3)
C16 C15 Ru1 72.32(17)
C14 C15 Ru1 72.09(16)
C16 C15 H15 119.0
C14 C15 H15 119.0
Ru1 C15 H15 129.0
C11 C16 C15 120.9(3)
C11 C16 Ru1 72.26(17)
C15 C16 Ru1 70.04(17)
C11 C16 H16 119.5
C15 C16 H16 119.5
Ru1 C16 H16 130.9
C11 C17 H17A 109.5
C11 C17 H17B 109.5
H17A C17 H17B 109.5
C11 C17 H17C 109.5
H17A C17 H17C 109.5
H17B C17 H17C 109.5
C19 C18 C20 110.5(4)
C19 C18 C14 113.6(3)
C20 C18 C14 113.1(3)
C19 C18 H18 106.3
C20 C18 H18 106.3
C14 C18 H18 106.3
C18 C19 H19A 109.5
C18 C19 H19B 109.5
H19A C19 H19B 109.5
C18 C19 H19C 109.5
H19A C19 H19C 109.5
H19B C19 H19C 109.5
C18 C20 H20A 109.5
C18 C20 H20B 109.5
H20A C20 H20B 109.5
C18 C20 H20C 109.5
H20A C20 H20C 109.5
H20B C20 H20C 109.5

loop_
_geom_bond_atom_site_label_1
_geom_bond_atom_site_label_2
_geom_bond_distance
Ru1 O1 2.0463(19)
Ru1 N1 2.115(3)
Ru1 C13 2.147(3)
Ru1 C15 2.175(3)
Ru1 C12 2.187(3)
Ru1 C14 2.200(3)
Ru1 C16 2.204(3)
Ru1 C11 2.220(3)
Ru1 Cl1 2.4196(8)
N1 C7 1.319(4)
N1 C8 1.479(4)
O1 C1 1.277(4)
C1 C2 1.386(4)
C1 C7 1.468(4)
C2 C3 1.384(5)
C2 H2 0.9300
C3 C4 1.355(6)
C3 H3 0.9300
C4 C5 1.380(6)
C4 H4 0.9300
C5 C6 1.364(5)
C5 H5 0.9300
C6 C7 1.432(5)
C6 H6 0.9300
C8 C9 1.501(5)
C8 C10 1.509(5)
C8 H8 0.9800
C9 H9A 0.9600
C9 H9B 0.9600
C9 H9C 0.9600
C10 H10A 0.9600
C10 H10B 0.9600
C10 H10C 0.9600
C11 C16 1.393(4)
C11 C12 1.414(5)
C11 C17 1.489(5)
C12 C13 1.398(4)
C12 H12 0.9300
C13 C14 1.417(4)
C13 H13 0.9300
C14 C15 1.417(4)
C14 C18 1.511(4)
C15 C16 1.413(4)
C15 H15 0.9300
C16 H16 0.9300
C17 H17A 0.9600
C17 H17B 0.9600
C17 H17C 0.9600
C18 C19 1.510(5)
C18 C20 1.510(6)
C18 H18 0.9800
C19 H19A 0.9600
C19 H19B 0.9600
C19 H19C 0.9600
C20 H20A 0.9600
C20 H20B 0.9600
C20 H20C 0.9600

loop_
_geom_torsion_atom_site_label_1
_geom_torsion_atom_site_label_2
_geom_torsion_atom_site_label_3
_geom_torsion_atom_site_label_4
_geom_torsion
Ru1 O1 C1 C2 -175.6(2)
Ru1 O1 C1 C7 4.7(3)
O1 C1 C2 C3 -176.4(4)
C7 C1 C2 C3 3.3(6)
C1 C2 C3 C4 -3.7(8)
C2 C3 C4 C5 -0.5(8)
C3 C4 C5 C6 1.9(7)
C4 C5 C6 C7 1.9(7)
C8 N1 C7 C6 -6.7(4)
Ru1 N1 C7 C6 174.0(2)
C8 N1 C7 C1 174.2(2)
Ru1 N1 C7 C1 -5.1(3)
C5 C6 C7 N1 176.3(4)
C5 C6 C7 C1 -4.6(6)
O1 C1 C7 N1 0.5(4)
C2 C1 C7 N1 -179.2(3)
O1 C1 C7 C6 -178.7(3)
C2 C1 C7 C6 1.6(5)
C7 N1 C8 C9 -148.0(3)
Ru1 N1 C8 C9 31.2(4)
C7 N1 C8 C10 85.6(4)
Ru1 N1 C8 C10 -95.2(3)
C16 C11 C12 C13 1.1(5)
C17 C11 C12 C13 -178.6(3)
Ru1 C11 C12 C13 -52.8(3)
C16 C11 C12 Ru1 53.9(3)
C17 C11 C12 Ru1 -125.8(3)
C11 C12 C13 C14 -1.5(5)
Ru1 C12 C13 C14 -55.6(3)
C11 C12 C13 Ru1 54.2(3)
C12 C13 C14 C15 1.6(4)
Ru1 C13 C14 C15 -53.9(2)
C12 C13 C14 C18 -177.1(3)
Ru1 C13 C14 C18 127.4(3)
C12 C13 C14 Ru1 55.5(3)
C13 C14 C15 C16 -1.4(4)
C18 C14 C15 C16 177.3(3)
Ru1 C14 C15 C16 -54.7(3)
C13 C14 C15 Ru1 53.3(2)
C18 C14 C15 Ru1 -127.9(3)
C12 C11 C16 C15 -0.9(5)
C17 C11 C16 C15 178.7(3)
Ru1 C11 C16 C15 52.5(3)
C12 C11 C16 Ru1 -53.4(3)
C17 C11 C16 Ru1 126.3(3)
C14 C15 C16 C11 1.2(5)
Ru1 C15 C16 C11 -53.5(3)
C14 C15 C16 Ru1 54.6(3)
C15 C14 C18 C19 166.6(3)
C13 C14 C18 C19 -14.8(5)
Ru1 C14 C18 C19 75.7(4)
C15 C14 C18 C20 39.5(5)
C13 C14 C18 C20 -141.8(4)
Ru1 C14 C18 C20 -51.3(4)
